data_4339526
loop_
_publ_author_name
'Tobash, Paul H.'
'DiFilippo, Gary'
'Bobev, Svilen'
'Hur, Namjung'
'Thompson, Joe D.'
'Sarrao, John L.'

_publ_section_title
;
 Structure and properties of Gd3Ge4: the orthorhombic RE3Ge4 structures
 revisited (RE = Y, Tb-Tm).
;
_journal_issue 21
_journal_name_full 'Inorganic chemistry'
_journal_page_first 8690
_journal_page_last 8697
_journal_paper_doi 10.1021/ic7009034
_journal_volume 46
_journal_year 2007
_chemical_formula_moiety '4(Ge), 3(Gd)'
_chemical_formula_sum 'Gd3 Ge4'
_chemical_formula_weight 762.11
_chemical_name_systematic
; 
 ? 
;
_space_group_IT_number 63
_symmetry_cell_setting orthorhombic
_symmetry_space_group_name_Hall '-C 2c 2'
_symmetry_space_group_name_H-M 'C m c m'
_atom_sites_solution_primary direct
_atom_sites_solution_secondary difmap
_audit_creation_method SHELXL-97
_audit_update_record
;
2007-04-11 # Formatted by publCIF
;
_cell_angle_alpha 90.00
_cell_angle_beta 90.00
_cell_angle_gamma 90.00
_cell_formula_units_Z 4
_cell_length_a 4.0953(11)
_cell_length_b 10.735(3)
_cell_length_c 14.335(4)
_cell_measurement_reflns_used 376
_cell_measurement_temperature 120(2)
_cell_measurement_theta_max 26.36
_cell_measurement_theta_min 2.84
_cell_volume 630.2(3)
_computing_cell_refinement 'Bruker SMART'
_computing_data_collection 'Bruker SMART'
_computing_data_reduction 'Bruker SAINT'
_computing_molecular_graphics 'Bruker SHELXTL'
_computing_publication_material 'Bruker SHELXTL'
_computing_structure_refinement 'SHELXL-97 (Sheldrick, 1997)'
_computing_structure_solution 'SHELXS-97 (Sheldrick, 1990)'
_diffrn_ambient_temperature 120(2)
_diffrn_measured_fraction_theta_full 0.987
_diffrn_measured_fraction_theta_max 0.987
_diffrn_measurement_device_type 'CCD area detector'
_diffrn_measurement_method 'phi and omega scans'
_diffrn_radiation_monochromator graphite
_diffrn_radiation_source 'fine-focus sealed tube'
_diffrn_radiation_type MoK\a
_diffrn_radiation_wavelength 0.71073
_diffrn_reflns_av_R_equivalents 0.0260
_diffrn_reflns_av_sigmaI/netI 0.0205
_diffrn_reflns_limit_h_max 5
_diffrn_reflns_limit_h_min -5
_diffrn_reflns_limit_k_max 12
_diffrn_reflns_limit_k_min -13
_diffrn_reflns_limit_l_max 17
_diffrn_reflns_limit_l_min -17
_diffrn_reflns_number 1900
_diffrn_reflns_theta_full 26.36
_diffrn_reflns_theta_max 26.36
_diffrn_reflns_theta_min 2.84
_exptl_absorpt_coefficient_mu 49.772
_exptl_absorpt_correction_T_max 0.1353
_exptl_absorpt_correction_T_min 0.0751
_exptl_absorpt_correction_type multi-scan
_exptl_absorpt_process_details
; 
SADABS (Sheldrick, 2003) 
;
_exptl_crystal_colour silver
_exptl_crystal_density_diffrn 8.032
_exptl_crystal_density_method 'not measured'
_exptl_crystal_description needle
_exptl_crystal_F_000 1280
_exptl_crystal_size_max 0.06
_exptl_crystal_size_mid 0.06
_exptl_crystal_size_min 0.04
_refine_diff_density_max 0.919
_refine_diff_density_min -1.647
_refine_diff_density_rms 0.299
_refine_ls_extinction_coef 0.00040(6)
_refine_ls_extinction_expression Fc^*^=kFc[1+0.001xFc^2^\l^3^/sin(2\q)]^-1/4^
_refine_ls_extinction_method SHELXL
_refine_ls_goodness_of_fit_ref 1.149
_refine_ls_matrix_type full
_refine_ls_number_parameters 28
_refine_ls_number_reflns 376
_refine_ls_number_restraints 0
_refine_ls_restrained_S_all 1.149
_refine_ls_R_factor_all 0.0238
_refine_ls_R_factor_gt 0.0217
_refine_ls_shift/su_max 0.000
_refine_ls_shift/su_mean 0.000
_refine_ls_structure_factor_coef Fsqd
_refine_ls_weighting_details 'calc w=1/[\s^2^(Fo^2^)+(0.0250P)^2^+6.4020P] where P=(Fo^2^+2Fc^2^)/3'
_refine_ls_weighting_scheme calc
_refine_ls_wR_factor_gt 0.0492
_refine_ls_wR_factor_ref 0.0501
_reflns_number_gt 358
_reflns_number_total 376
_reflns_threshold_expression >2sigma(I)
_cod_data_source_file ic7009034-file003.cif
_cod_data_source_block Gd3Ge4
_cod_database_code 4339526

loop_
_symmetry_equiv_pos_as_xyz
'x, y, z'
'-x, -y, z+1/2'
'-x, y, -z+1/2'
'x, -y, -z'
'x+1/2, y+1/2, z'
'-x+1/2, -y+1/2, z+1/2'
'-x+1/2, y+1/2, -z+1/2'
'x+1/2, -y+1/2, -z'
'-x, -y, -z'
'x, y, -z-1/2'
'x, -y, z-1/2'
'-x, y, z'
'-x+1/2, -y+1/2, -z'
'x+1/2, y+1/2, -z-1/2'
'x+1/2, -y+1/2, z-1/2'
'-x+1/2, y+1/2, z'

loop_
_atom_site_label
_atom_site_type_symbol
_atom_site_fract_x
_atom_site_fract_y
_atom_site_fract_z
_atom_site_U_iso_or_equiv
_atom_site_adp_type
_atom_site_occupancy
_atom_site_symmetry_multiplicity
_atom_site_calc_flag
_atom_site_refinement_flags
Gd2 Gd 0.0000 0.04422(7) 0.2500 0.0086(2) Uani 1 4 d S
Gd1 Gd 0.0000 0.33128(5) 0.09670(3) 0.0088(2) Uani 1 2 d S
Ge1 Ge 0.0000 0.0237(2) 0.01938(16) 0.0123(6) Uani 0.50 2 d SP
Ge3 Ge 0.0000 0.77079(15) 0.2500 0.0102(3) Uani 1 4 d S
Ge2 Ge 0.0000 0.62019(11) 0.10931(7) 0.0106(3) Uani 1 2 d S

loop_
_atom_site_aniso_label
_atom_site_aniso_U_11
_atom_site_aniso_U_22
_atom_site_aniso_U_33
_atom_site_aniso_U_23
_atom_site_aniso_U_13
_atom_site_aniso_U_12
Gd2 0.0091(3) 0.0081(4) 0.0085(4) 0.000 0.000 0.000
Gd1 0.0093(3) 0.0088(3) 0.0081(3) 0.00051(18) 0.000 0.000
Ge1 0.0099(8) 0.0120(19) 0.0150(16) 0.0041(10) 0.000 0.000
Ge3 0.0127(7) 0.0104(8) 0.0076(6) 0.000 0.000 0.000
Ge2 0.0142(5) 0.0090(6) 0.0088(5) -0.0005(4) 0.000 0.000

loop_
_atom_type_symbol
_atom_type_description
_atom_type_scat_dispersion_real
_atom_type_scat_dispersion_imag
_atom_type_scat_source
Ge Ge 0.1547 1.8001 'International Tables Vol C Tables 4.2.6.8 and 6.1.1.4'
Gd Gd -0.1653 3.9035 'International Tables Vol C Tables 4.2.6.8 and 6.1.1.4'

loop_
_geom_angle_atom_site_label_1
_geom_angle_atom_site_label_2
_geom_angle_atom_site_label_3
_geom_angle
_geom_angle_site_symmetry_1
_geom_angle_site_symmetry_3
Ge3 Gd2 Ge2 105.84(3) 1_545 5_445
Ge3 Gd2 Ge2 105.84(3) 1_545 5_545
Ge2 Gd2 Ge2 86.53(3) 5_445 5_545
Ge3 Gd2 Ge2 105.84(3) 1_545 14_546
Ge2 Gd2 Ge2 148.32(5) 5_445 14_546
Ge2 Gd2 Ge2 84.92(4) 5_545 14_546
Ge3 Gd2 Ge2 105.84(3) 1_545 14_446
Ge2 Gd2 Ge2 84.92(4) 5_445 14_446
Ge2 Gd2 Ge2 148.32(5) 5_545 14_446
Ge2 Gd2 Ge2 86.53(3) 14_546 14_446
Ge3 Gd2 Ge3 139.91(2) 1_545 5_545
Ge2 Gd2 Ge3 103.45(3) 5_445 5_545
Ge2 Gd2 Ge3 49.44(2) 5_545 5_545
Ge2 Gd2 Ge3 49.44(2) 14_546 5_545
Ge2 Gd2 Ge3 103.45(3) 14_446 5_545
Ge3 Gd2 Ge3 139.91(2) 1_545 5_445
Ge2 Gd2 Ge3 49.44(2) 5_445 5_445
Ge2 Gd2 Ge3 103.45(3) 5_545 5_445
Ge2 Gd2 Ge3 103.45(3) 14_546 5_445
Ge2 Gd2 Ge3 49.44(2) 14_446 5_445
Ge3 Gd2 Ge3 80.18(5) 5_545 5_445
Ge3 Gd2 Ge1 86.18(4) 1_545 .
Ge2 Gd2 Ge1 49.05(3) 5_445 .
Ge2 Gd2 Ge1 49.05(3) 5_545 .
Ge2 Gd2 Ge1 133.77(2) 14_546 .
Ge2 Gd2 Ge1 133.77(2) 14_446 .
Ge3 Gd2 Ge1 92.92(3) 5_545 .
Ge3 Gd2 Ge1 92.92(3) 5_445 .
Ge3 Gd2 Ge1 86.18(4) 1_545 10_556
Ge2 Gd2 Ge1 133.77(2) 5_445 10_556
Ge2 Gd2 Ge1 133.77(2) 5_545 10_556
Ge2 Gd2 Ge1 49.05(3) 14_546 10_556
Ge2 Gd2 Ge1 49.05(3) 14_446 10_556
Ge3 Gd2 Ge1 92.92(3) 5_545 10_556
Ge3 Gd2 Ge1 92.92(3) 5_445 10_556
Ge1 Gd2 Ge1 172.36(9) . 10_556
Ge3 Gd2 Gd1 52.726(15) 1_545 5_445
Ge2 Gd2 Gd1 53.17(3) 5_445 5_445
Ge2 Gd2 Gd1 98.29(3) 5_545 5_445
Ge2 Gd2 Gd1 158.46(3) 14_546 5_445
Ge2 Gd2 Gd1 100.75(2) 14_446 5_445
Ge3 Gd2 Gd1 144.357(12) 5_545 5_445
Ge3 Gd2 Gd1 96.54(2) 5_445 5_445
Ge1 Gd2 Gd1 51.60(3) . 5_445
Ge1 Gd2 Gd1 122.72(4) 10_556 5_445
Ge3 Gd2 Gd1 52.726(15) 1_545 5_545
Ge2 Gd2 Gd1 98.29(3) 5_445 5_545
Ge2 Gd2 Gd1 53.17(3) 5_545 5_545
Ge2 Gd2 Gd1 100.75(2) 14_546 5_545
Ge2 Gd2 Gd1 158.46(3) 14_446 5_545
Ge3 Gd2 Gd1 96.54(2) 5_545 5_545
Ge3 Gd2 Gd1 144.357(12) 5_445 5_545
Ge1 Gd2 Gd1 51.60(3) . 5_545
Ge1 Gd2 Gd1 122.72(4) 10_556 5_545
Gd1 Gd2 Gd1 65.71(2) 5_445 5_545
Ge3 Gd2 Gd1 52.727(15) 1_545 14_446
Ge2 Gd2 Gd1 100.75(2) 5_445 14_446
Ge2 Gd2 Gd1 158.46(3) 5_545 14_446
Ge2 Gd2 Gd1 98.29(3) 14_546 14_446
Ge2 Gd2 Gd1 53.17(3) 14_446 14_446
Ge3 Gd2 Gd1 144.359(13) 5_545 14_446
Ge3 Gd2 Gd1 96.54(2) 5_445 14_446
Ge1 Gd2 Gd1 122.72(4) . 14_446
Ge1 Gd2 Gd1 51.60(3) 10_556 14_446
Gd1 Gd2 Gd1 71.21(2) 5_445 14_446
Gd1 Gd2 Gd1 105.45(3) 5_545 14_446
Ge2 Gd1 Ge2 100.77(3) 9_565 5_445
Ge2 Gd1 Ge2 100.77(3) 9_565 5_545
Ge2 Gd1 Ge2 84.02(4) 5_445 5_545
Ge2 Gd1 Ge1 51.45(4) 9_565 13_455
Ge2 Gd1 Ge1 87.78(4) 5_445 13_455
Ge2 Gd1 Ge1 148.85(4) 5_545 13_455
Ge2 Gd1 Ge1 51.45(4) 9_565 13
Ge2 Gd1 Ge1 148.85(4) 5_445 13
Ge2 Gd1 Ge1 87.78(4) 5_545 13
Ge1 Gd1 Ge1 83.88(7) 13_455 13
Ge2 Gd1 Ge3 137.810(12) 9_565 5_545
Ge2 Gd1 Ge3 104.31(3) 5_445 5_545
Ge2 Gd1 Ge3 49.86(3) 5_545 5_545
Ge1 Gd1 Ge3 160.24(5) 13_455 5_545
Ge1 Gd1 Ge3 92.89(4) 13 5_545
Ge2 Gd1 Ge3 137.810(12) 9_565 5_445
Ge2 Gd1 Ge3 49.86(3) 5_445 5_445
Ge2 Gd1 Ge3 104.31(3) 5_545 5_445
Ge1 Gd1 Ge3 92.89(4) 13_455 5_445
Ge1 Gd1 Ge3 160.24(5) 13 5_445
Ge3 Gd1 Ge3 83.57(3) 5_545 5_445
Ge2 Gd1 Ge2 83.33(3) 9_565 .
Ge2 Gd1 Ge2 137.39(2) 5_445 .
Ge2 Gd1 Ge2 137.39(2) 5_545 .
Ge1 Gd1 Ge2 61.59(4) 13_455 .
Ge1 Gd1 Ge2 61.59(4) 13 .
Ge3 Gd1 Ge2 99.75(3) 5_545 .
Ge3 Gd1 Ge2 99.75(3) 5_445 .
Ge2 Gd1 Ge1 62.22(4) 9_565 5
Ge2 Gd1 Ge1 162.33(5) 5_445 5
Ge2 Gd1 Ge1 94.14(4) 5_545 5
Ge1 Gd1 Ge1 84.78(2) 13_455 5
Ge1 Gd1 Ge1 13.98(7) 13 5
Ge3 Gd1 Ge1 87.51(4) 5_545 5
Ge3 Gd1 Ge1 146.44(5) 5_445 5
Ge2 Gd1 Ge1 50.08(4) . 5
Ge2 Gd1 Ge1 62.22(4) 9_565 5_455
Ge2 Gd1 Ge1 94.14(4) 5_445 5_455
Ge2 Gd1 Ge1 162.33(5) 5_545 5_455
Ge1 Gd1 Ge1 13.98(7) 13_455 5_455
Ge1 Gd1 Ge1 84.78(2) 13 5_455
Ge3 Gd1 Ge1 146.44(5) 5_545 5_455
Ge3 Gd1 Ge1 87.51(4) 5_445 5_455
Ge2 Gd1 Ge1 50.08(4) . 5_455
Ge1 Gd1 Ge1 82.28(7) 5 5_455
Ge2 Gd1 Ge1 81.45(5) 9_565 .
Ge2 Gd1 Ge1 46.89(3) 5_445 .
Ge2 Gd1 Ge1 46.89(3) 5_545 .
Ge1 Gd1 Ge1 108.00(5) 13_455 .
Ge1 Gd1 Ge1 108.00(5) 13 .
Ge3 Gd1 Ge1 91.56(5) 5_545 .
Ge3 Gd1 Ge1 91.56(5) 5_445 .
Ge2 Gd1 Ge1 164.78(5) . .
Ge1 Gd1 Ge1 121.05(5) 5 .
Ge1 Gd1 Ge1 121.05(5) 5_455 .
Ge2 Gd1 Gd2 117.91(2) 9_565 5
Ge2 Gd1 Gd2 141.01(3) 5_445 5
Ge2 Gd1 Gd2 92.93(3) 5_545 5
Ge1 Gd1 Gd2 111.77(4) 13_455 5
Ge1 Gd1 Gd2 69.26(4) 13 5
Ge3 Gd1 Gd2 49.47(3) 5_545 5
Ge3 Gd1 Gd2 94.19(3) 5_445 5
Ge2 Gd1 Gd2 50.323(19) . 5
Ge1 Gd1 Gd2 56.53(4) 5 5
Ge1 Gd1 Gd2 99.34(4) 5_455 5
Ge1 Gd1 Gd2 139.41(3) . 5
Ge1 Ge1 Ge2 128.84(5) 9 5_545
Ge1 Ge1 Ge2 128.83(5) 9 5_445
Ge2 Ge1 Ge2 102.14(8) 5_545 5_445
Ge1 Ge1 Gd1 86.7(3) 9 13_455
Ge2 Ge1 Gd1 125.86(9) 5_545 13_455
Ge2 Ge1 Gd1 63.00(4) 5_445 13_455
Ge1 Ge1 Gd1 86.7(3) 9 13
Ge2 Ge1 Gd1 63.00(4) 5_545 13
Ge2 Ge1 Gd1 125.86(9) 5_445 13
Gd1 Ge1 Gd1 83.88(7) 13_455 13
Ge1 Ge1 Gd1 79.3(3) 9 5_445
Ge2 Ge1 Gd1 126.77(10) 5_545 5_445
Ge2 Ge1 Gd1 64.85(4) 5_445 5_445
Gd1 Ge1 Gd1 95.22(2) 13_455 5_445
Gd1 Ge1 Gd1 166.02(7) 13 5_445
Ge1 Ge1 Gd1 79.3(3) 9 5_545
Ge2 Ge1 Gd1 64.85(4) 5_545 5_545
Ge2 Ge1 Gd1 126.77(10) 5_445 5_545
Gd1 Ge1 Gd1 166.02(7) 13_455 5_545
Gd1 Ge1 Gd1 95.22(2) 13 5_545
Gd1 Ge1 Gd1 82.28(7) 5_445 5_545
Ge1 Ge1 Gd2 141.4(5) 9 .
Ge2 Ge1 Gd2 59.01(5) 5_545 .
Ge2 Ge1 Gd2 59.01(5) 5_445 .
Gd1 Ge1 Gd2 120.54(5) 13_455 .
Gd1 Ge1 Gd2 120.54(5) 13 .
Gd1 Ge1 Gd2 71.87(5) 5_445 .
Gd1 Ge1 Gd2 71.87(5) 5_545 .
Ge1 Ge1 Gd1 151.0(5) 9 .
Ge2 Ge1 Gd1 58.06(5) 5_545 .
Ge2 Ge1 Gd1 58.06(5) 5_445 .
Gd1 Ge1 Gd1 72.00(5) 13_455 .
Gd1 Ge1 Gd1 72.00(5) 13 .
Gd1 Ge1 Gd1 121.05(5) 5_445 .
Gd1 Ge1 Gd1 121.05(5) 5_545 .
Gd2 Ge1 Gd1 67.63(4) . .
Ge2 Ge3 Ge2 102.56(8) 10_556 .
Ge2 Ge3 Gd2 128.72(4) 10_556 1_565
Ge2 Ge3 Gd2 128.72(4) . 1_565
Ge2 Ge3 Gd1 133.64(3) 10_556 5_455
Ge2 Ge3 Gd1 64.80(2) . 5_455
Gd2 Ge3 Gd1 77.80(3) 1_565 5_455
Ge2 Ge3 Gd1 133.64(3) 10_556 5
Ge2 Ge3 Gd1 64.80(2) . 5
Gd2 Ge3 Gd1 77.80(3) 1_565 5
Gd1 Ge3 Gd1 83.57(3) 5_455 5
Ge2 Ge3 Gd1 64.80(2) 10_556 14_556
Ge2 Ge3 Gd1 133.64(3) . 14_556
Gd2 Ge3 Gd1 77.80(3) 1_565 14_556
Gd1 Ge3 Gd1 155.60(6) 5_455 14_556
Gd1 Ge3 Gd1 91.30(3) 5 14_556
Ge2 Ge3 Gd1 64.80(2) 10_556 14_456
Ge2 Ge3 Gd1 133.64(3) . 14_456
Gd2 Ge3 Gd1 77.80(3) 1_565 14_456
Gd1 Ge3 Gd1 91.30(3) 5_455 14_456
Gd1 Ge3 Gd1 155.60(6) 5 14_456
Gd1 Ge3 Gd1 83.57(3) 14_556 14_456
Ge2 Ge3 Gd2 61.41(3) 10_556 5_455
Ge2 Ge3 Gd2 61.41(3) . 5_455
Gd2 Ge3 Gd2 139.91(2) 1_565 5_455
Gd1 Ge3 Gd2 74.48(2) 5_455 5_455
Gd1 Ge3 Gd2 126.21(3) 5 5_455
Gd1 Ge3 Gd2 126.21(3) 14_556 5_455
Gd1 Ge3 Gd2 74.49(2) 14_456 5_455
Ge2 Ge3 Gd2 61.41(3) 10_556 5
Ge2 Ge3 Gd2 61.41(3) . 5
Gd2 Ge3 Gd2 139.91(2) 1_565 5
Gd1 Ge3 Gd2 126.21(3) 5_455 5
Gd1 Ge3 Gd2 74.48(2) 5 5
Gd1 Ge3 Gd2 74.49(2) 14_556 5
Gd1 Ge3 Gd2 126.21(3) 14_456 5
Gd2 Ge3 Gd2 80.18(5) 5_455 5
Ge3 Ge2 Ge1 128.93(4) . 5_455
Ge3 Ge2 Ge1 128.93(4) . 5
Ge1 Ge2 Ge1 102.14(8) 5_455 5
Ge3 Ge2 Gd2 69.15(3) . 5
Ge1 Ge2 Gd2 139.14(7) 5_455 5
Ge1 Ge2 Gd2 71.94(5) 5 5
Ge3 Ge2 Gd2 69.15(3) . 5_455
Ge1 Ge2 Gd2 71.94(5) 5_455 5_455
Ge1 Ge2 Gd2 139.14(7) 5 5_455
Gd2 Ge2 Gd2 86.53(3) 5 5_455
Ge3 Ge2 Gd1 131.28(5) . 9_565
Ge1 Ge2 Gd1 65.55(6) 5_455 9_565
Ge1 Ge2 Gd1 65.55(6) 5 9_565
Gd2 Ge2 Gd1 135.417(18) 5 9_565
Gd2 Ge2 Gd1 135.417(19) 5_455 9_565
Ge3 Ge2 Gd1 65.34(3) . 5
Ge1 Ge2 Gd1 141.56(7) 5_455 5
Ge1 Ge2 Gd1 75.05(5) 5 5
Gd2 Ge2 Gd1 77.49(2) 5 5
Gd2 Ge2 Gd1 134.49(4) 5_455 5
Gd1 Ge2 Gd1 79.23(3) 9_565 5
Ge3 Ge2 Gd1 65.34(3) . 5_455
Ge1 Ge2 Gd1 75.05(5) 5_455 5_455
Ge1 Ge2 Gd1 141.56(7) 5 5_455
Gd2 Ge2 Gd1 134.49(4) 5 5_455
Gd2 Ge2 Gd1 77.49(2) 5_455 5_455
Gd1 Ge2 Gd1 79.23(3) 9_565 5_455
Gd1 Ge2 Gd1 84.02(4) 5 5_455
Ge3 Ge2 Gd1 132.05(5) . .
Ge1 Ge2 Gd1 65.07(6) 5_455 .
Ge1 Ge2 Gd1 65.07(6) 5 .
Gd2 Ge2 Gd1 76.51(3) 5 .
Gd2 Ge2 Gd1 76.51(3) 5_455 .
Gd1 Ge2 Gd1 96.67(3) 9_565 .
Gd1 Ge2 Gd1 137.39(2) 5 .
Gd1 Ge2 Gd1 137.39(2) 5_455 .

loop_
_geom_bond_atom_site_label_1
_geom_bond_atom_site_label_2
_geom_bond_distance
_geom_bond_site_symmetry_2
Gd2 Ge3 2.9353(19) 1_545
Gd2 Ge2 2.9876(9) 5_445
Gd2 Ge2 2.9876(9) 5_545
Gd2 Ge2 2.9876(9) 14_546
Gd2 Ge2 2.9876(9) 14_446
Gd2 Ge3 3.1795(15) 5_545
Gd2 Ge3 3.1795(15) 5_445
Gd2 Ge1 3.313(2) .
Gd2 Ge1 3.313(2) 10_556
Gd2 Gd1 3.7746(8) 5_445
Gd2 Gd1 3.7746(8) 5_545
Gd2 Gd1 3.7746(8) 14_446
Gd1 Ge2 2.9989(13) 9_565
Gd1 Ge2 3.0596(11) 5_445
Gd1 Ge2 3.0596(11) 5_545
Gd1 Ge1 3.064(2) 13_455
Gd1 Ge1 3.064(2) 13
Gd1 Ge3 3.0730(7) 5_545
Gd1 Ge3 3.0730(7) 5_445
Gd1 Ge2 3.1068(15) .
Gd1 Ge1 3.112(2) 5
Gd1 Ge1 3.112(2) 5_455
Gd1 Ge1 3.483(2) .
Gd1 Gd2 3.7746(8) 5
Ge1 Ge1 0.753(4) 9
Ge1 Ge2 2.6322(15) 5_545
Ge1 Ge2 2.6322(15) 5_445
Ge1 Gd1 3.064(2) 13_455
Ge1 Gd1 3.064(2) 13
Ge1 Gd1 3.112(2) 5_445
Ge1 Gd1 3.112(2) 5_545
Ge3 Ge2 2.5849(15) 10_556
Ge3 Ge2 2.5849(15) .
Ge3 Gd2 2.9353(19) 1_565
Ge3 Gd1 3.0730(7) 5_455
Ge3 Gd1 3.0730(7) 5
Ge3 Gd1 3.0730(7) 14_556
Ge3 Gd1 3.0730(7) 14_456
Ge3 Gd2 3.1795(15) 5_455
Ge3 Gd2 3.1795(15) 5
Ge2 Ge1 2.6322(15) 5_455
Ge2 Ge1 2.6322(15) 5
Ge2 Gd2 2.9875(9) 5
Ge2 Gd2 2.9875(9) 5_455
Ge2 Gd1 2.9989(13) 9_565
Ge2 Gd1 3.0596(11) 5
Ge2 Gd1 3.0595(11) 5_455
